data_7033292
loop_
_publ_author_name
'Gneu\&s, Timo'
'Leitl, Markus J.'
'Finger, Lars H.'
'Rau, Nicholas'
'Yersin, Hartmut'
'Sundermeyer, J\"org'

_publ_section_title
;
 A new class of luminescent Cu(i) complexes with tripodal ligands - TADF
 emitters for the yellow to red color range.
;
_journal_issue 18
_journal_name_full 'Dalton transactions (Cambridge, England : 2003)'
_journal_page_first 8506
_journal_page_last 8520
_journal_paper_doi 10.1039/c4dt02631d
_journal_volume 44
_journal_year 2015
_chemical_formula_moiety 'C15 H12 Cu1 I1 N3 P1 Se1, 2.5(C2 H3 N)'
_chemical_formula_sum 'C20 H19.5 Cu I N5.5 P Se'
_chemical_formula_weight 637.28
_chemical_name_common 'C7, CuItpypse'
_chemical_name_systematic
; 
Iodo tris(2-pyridyl)phosphineselenide copper(I)
;
_space_group_crystal_system monoclinic
_space_group_IT_number 14
_space_group_name_Hall '-P 2yab'
_space_group_name_H-M_alt 'P 1 21/a 1'
_symmetry_space_group_name_Hall '-P 2yab'
_symmetry_space_group_name_H-M 'P 1 21/a 1'
_atom_sites_solution_hydrogens geom
_atom_sites_solution_primary direct
_atom_sites_solution_secondary difmap
_audit_creation_method SHELXL-2014
_cell_angle_alpha 90
_cell_angle_beta 104.011(3)
_cell_angle_gamma 90
_cell_formula_units_Z 4
_cell_length_a 8.7685(3)
_cell_length_b 15.6075(5)
_cell_length_c 18.0144(8)
_cell_measurement_reflns_used 11076
_cell_measurement_temperature 100(2)
_cell_measurement_theta_max 27.16
_cell_measurement_theta_min 1.75
_cell_volume 2392.00(16)
_computing_cell_refinement
;
Stoe & Cie: X-AREA v1.56, Stoe & Cie GmbH, Darmstadt, Germany, 2011
;
_computing_data_collection
;
Stoe & Cie: X-AREA v1.56, Stoe & Cie GmbH, Darmstadt, Germany, 2011
;
_computing_data_reduction 'STOE X-RED'
_computing_molecular_graphics
;
K. Brandenburg, H. Putz: 
Diamond - Crystal and Molecular Structure Visualization v3.2i, 
Crystal Impact GbR, Bonn, Germany, 2012
;
_computing_publication_material
;
WinGX publication routines (L. Farrugia, 
J. Appl. Crystallogr. 1999, 32, 837-838.)
;
_computing_structure_refinement
;
SHELXL-2014 (G. Sheldrick, Acta Cryst. A 2008, 64, 112-122)
;
_computing_structure_solution
;
SIR97 (A. Altomare, M. C. Burla, M. Camalli, G. Cascarano, C. Giacovazzo, 
A. Guagliardi, A. G. G. Moliterni, G. Polidori, R. Spagna, 
J. Appl. Crystallogr. 1999, 32, 115-119.)
;
_diffrn_ambient_temperature 100(2)
_diffrn_detector_area_resol_mean 6.67
_diffrn_measured_fraction_theta_full 0.999
_diffrn_measured_fraction_theta_max 0.995
_diffrn_measurement_device_type 'STOE IPDS 2'
_diffrn_measurement_method 'rotation method'
_diffrn_radiation_type MoK\a
_diffrn_radiation_wavelength 0.71069
_diffrn_reflns_av_R_equivalents 0.0437
_diffrn_reflns_av_unetI/netI 0.0517
_diffrn_reflns_Laue_measured_fraction_full 0.999
_diffrn_reflns_Laue_measured_fraction_max 0.995
_diffrn_reflns_limit_h_max 11
_diffrn_reflns_limit_h_min -8
_diffrn_reflns_limit_k_max 18
_diffrn_reflns_limit_k_min -19
_diffrn_reflns_limit_l_max 22
_diffrn_reflns_limit_l_min -22
_diffrn_reflns_number 13242
_diffrn_reflns_point_group_measured_fraction_full 0.999
_diffrn_reflns_point_group_measured_fraction_max 0.995
_diffrn_reflns_theta_full 25.000
_diffrn_reflns_theta_max 26.724
_diffrn_reflns_theta_min 1.749
_diffrn_source
;
sealed X-ray tube, 12 x 0.4 mm long-fine focus
;
_exptl_absorpt_coefficient_mu 3.809
_exptl_absorpt_correction_T_max 0.6916
_exptl_absorpt_correction_T_min 0.4536
_exptl_absorpt_correction_type multi-scan
_exptl_absorpt_process_details
; 
R. H. Blessing, Acta Cryst. A 1995, 51, 33-38.
;
_exptl_crystal_colour orange
_exptl_crystal_density_diffrn 1.770
_exptl_crystal_density_method 'not measured'
_exptl_crystal_description needle
_exptl_crystal_F_000 1236
_exptl_crystal_recrystallization_method 'Re-crystallisation from solvent: acetonitrile'
_exptl_crystal_size_max 0.440
_exptl_crystal_size_mid 0.110
_exptl_crystal_size_min 0.040
_refine_diff_density_max 0.996
_refine_diff_density_min -0.836
_refine_diff_density_rms 0.097
_refine_ls_extinction_method none
_refine_ls_goodness_of_fit_ref 0.865
_refine_ls_hydrogen_treatment constr
_refine_ls_matrix_type full
_refine_ls_number_parameters 284
_refine_ls_number_reflns 5056
_refine_ls_number_restraints 0
_refine_ls_restrained_S_all 0.865
_refine_ls_R_factor_all 0.0440
_refine_ls_R_factor_gt 0.0298
_refine_ls_shift/su_max 0.002
_refine_ls_shift/su_mean 0.000
_refine_ls_structure_factor_coef Fsqd
_refine_ls_weighting_details 'w=1/[\s^2^(Fo^2^)+(0.0315P)^2^] where P=(Fo^2^+2Fc^2^)/3'
_refine_ls_weighting_scheme calc
_refine_ls_wR_factor_gt 0.0592
_refine_ls_wR_factor_ref 0.0613
_reflns_Friedel_coverage 0.000
_reflns_number_gt 3816
_reflns_number_total 5056
_reflns_threshold_expression 'I > 2\s(I)'
_cod_data_source_file c4dt02631d2.cif
_cod_data_source_block tgv41
_cod_depositor_comments 'Adding full bibliography for 7033286--7033295.cif.'
_cod_original_formula_sum 'C20 H19.50 Cu I N5.50 P Se'
_cod_database_code 7033292
_shelx_space_group_comment
; 
The symmetry employed for this shelxl refinement is uniquely defined 
by the following loop, which should always be used as a source of 
symmetry information in preference to the above space-group names. 
They are only intended as comments. 
;
_shelx_estimated_absorpt_t_min 0.285
_shelx_estimated_absorpt_t_max 0.863
_shelxl_version_number 2014-3

loop_
_space_group_symop_operation_xyz
'x, y, z'
'-x+1/2, y+1/2, -z'
'-x, -y, -z'
'x-1/2, -y-1/2, z'

loop_
_atom_site_label
_atom_site_type_symbol
_atom_site_fract_x
_atom_site_fract_y
_atom_site_fract_z
_atom_site_U_iso_or_equiv
_atom_site_adp_type
_atom_site_occupancy
_atom_site_site_symmetry_order
_atom_site_calc_flag
_atom_site_refinement_flags_posn
_atom_site_refinement_flags_adp
_atom_site_refinement_flags_occupancy
_atom_site_disorder_assembly
_atom_site_disorder_group
I1 I 0.08105(3) 0.67356(2) 0.84313(2) 0.02517(7) Uani 1 1 d . . . . .
Se1 Se 0.38158(4) 0.24393(2) 0.72295(2) 0.02678(9) Uani 1 1 d . . . . .
Cu1 Cu 0.17034(5) 0.53133(3) 0.80799(2) 0.02495(10) Uani 1 1 d . . . . .
P1 P 0.29790(11) 0.35961(5) 0.75822(5) 0.01939(18) Uani 1 1 d . . . . .
C7 C 0.0886(4) 0.3692(2) 0.61304(19) 0.0263(8) Uani 1 1 d . . . . .
H7 H 0.1373 0.3183 0.6011 0.032 Uiso 1 1 calc R U . . .
C12 C 0.2512(5) 0.2761(2) 0.8880(2) 0.0306(9) Uani 1 1 d . . . . .
H12 H 0.2986 0.2278 0.8705 0.037 Uiso 1 1 calc R U . . .
C2 C 0.6019(4) 0.4280(2) 0.7769(2) 0.0268(8) Uani 1 1 d . . . . .
H2 H 0.6319 0.3733 0.7620 0.032 Uiso 1 1 calc R U . . .
C1 C 0.4492(4) 0.4437(2) 0.78066(18) 0.0236(7) Uani 1 1 d . . . . .
N1 N 0.4003(4) 0.51981(19) 0.80166(16) 0.0252(6) Uani 1 1 d . . . . .
C10 C -0.0441(4) 0.5160(3) 0.6502(2) 0.0294(8) Uani 1 1 d . . . . .
H10 H -0.0901 0.5675 0.6627 0.035 Uiso 1 1 calc R U . . .
N2 N 0.0728(3) 0.47992(18) 0.70292(16) 0.0239(6) Uani 1 1 d . . . . .
C19 C 0.3033(5) 0.7482(3) 0.5990(2) 0.0357(9) Uani 1 1 d . . . . .
C6 C 0.1369(4) 0.4070(2) 0.68450(18) 0.0219(7) Uani 1 1 d . . . . .
N3 N 0.1648(4) 0.42131(19) 0.86901(16) 0.0256(7) Uani 1 1 d . . . . .
C11 C 0.2292(4) 0.3510(2) 0.84658(18) 0.0234(7) Uani 1 1 d . . . . .
C9 C -0.1000(5) 0.4808(3) 0.5786(2) 0.0333(9) Uani 1 1 d . . . . .
H9 H -0.1845 0.5071 0.5427 0.040 Uiso 1 1 calc R U . . .
C8 C -0.0319(5) 0.4073(3) 0.5597(2) 0.0326(9) Uani 1 1 d . . . . .
H8 H -0.0676 0.3829 0.5102 0.039 Uiso 1 1 calc R U . . .
N4 N 0.4115(5) 0.5174(3) 0.5925(2) 0.0533(11) Uani 1 1 d . . . . .
C17 C 0.4613(5) 0.4526(3) 0.5808(2) 0.0378(10) Uani 1 1 d . . . . .
C13 C 0.2027(5) 0.2722(3) 0.9560(2) 0.0391(10) Uani 1 1 d . . . . .
H13 H 0.2179 0.2217 0.9863 0.047 Uiso 1 1 calc R U . . .
C4 C 0.6625(5) 0.5726(3) 0.8163(2) 0.0341(9) Uani 1 1 d . . . . .
H4 H 0.7345 0.6189 0.8285 0.041 Uiso 1 1 calc R U . . .
C14 C 0.1325(5) 0.3430(3) 0.9784(2) 0.0384(10) Uani 1 1 d . . . . .
H14 H 0.0962 0.3417 1.0240 0.046 Uiso 1 1 calc R U . . .
C18 C 0.2600(6) 0.7042(3) 0.6616(2) 0.0454(11) Uani 1 1 d . . . . .
H18A H 0.2921 0.6440 0.6621 0.068 Uiso 1 1 calc R U . . .
H18B H 0.1458 0.7074 0.6549 0.068 Uiso 1 1 calc R U . . .
H18C H 0.3126 0.7313 0.7101 0.068 Uiso 1 1 calc R U . . .
N5 N 0.3394(5) 0.7829(3) 0.5504(2) 0.0515(10) Uani 1 1 d . . . . .
C5 C 0.5073(5) 0.5829(2) 0.8194(2) 0.0293(8) Uani 1 1 d . . . . .
H5 H 0.4751 0.6369 0.8347 0.035 Uiso 1 1 calc R U . . .
C3 C 0.7110(5) 0.4940(3) 0.7953(2) 0.0320(9) Uani 1 1 d . . . . .
H3 H 0.8173 0.4851 0.7935 0.038 Uiso 1 1 calc R U . . .
C16 C 0.5221(5) 0.3695(3) 0.5642(2) 0.0418(10) Uani 1 1 d . . . . .
H16A H 0.6120 0.3537 0.6059 0.063 Uiso 1 1 calc R U . . .
H16B H 0.5555 0.3730 0.5162 0.063 Uiso 1 1 calc R U . . .
H16C H 0.4395 0.3261 0.5594 0.063 Uiso 1 1 calc R U . . .
C15 C 0.1149(5) 0.4163(3) 0.9341(2) 0.0346(9) Uani 1 1 d . . . . .
H15 H 0.0659 0.4649 0.9500 0.042 Uiso 1 1 calc R U . . .
C21 C -0.0214(14) -0.0118(7) 1.0157(6) 0.042(3) Uani 0.5 1 d . . P A -1
C20 C 0.0569(19) 0.0643(12) 0.9964(7) 0.039(3) Uani 0.5 1 d . . P A -1
H20A H 0.0909 0.0539 0.9492 0.059 Uiso 0.5 1 calc R U P A -1
H20B H 0.1487 0.0773 1.0381 0.059 Uiso 0.5 1 calc R U P A -1
H20C H -0.0162 0.1128 0.9889 0.059 Uiso 0.5 1 calc R U P A -1
N6 N -0.084(2) -0.0696(11) 1.0312(7) 0.067(5) Uani 0.5 1 d . . P A -1

loop_
_atom_site_aniso_label
_atom_site_aniso_U_11
_atom_site_aniso_U_22
_atom_site_aniso_U_33
_atom_site_aniso_U_23
_atom_site_aniso_U_13
_atom_site_aniso_U_12
I1 0.02525(13) 0.02014(11) 0.03114(12) -0.00197(9) 0.00883(9) 0.00128(10)
Se1 0.0230(2) 0.02126(18) 0.03593(19) -0.00569(15) 0.00679(15) 0.00194(15)
Cu1 0.0235(3) 0.0197(2) 0.0325(2) -0.00189(17) 0.00843(18) 0.00107(18)
P1 0.0181(5) 0.0154(4) 0.0243(4) -0.0031(3) 0.0045(3) -0.0001(3)
C7 0.025(2) 0.0278(19) 0.0271(17) -0.0004(15) 0.0077(15) -0.0044(16)
C12 0.032(2) 0.025(2) 0.0305(19) 0.0003(15) 0.0006(16) 0.0002(17)
C2 0.024(2) 0.0262(19) 0.0308(18) -0.0004(15) 0.0071(15) 0.0031(16)
C1 0.024(2) 0.0217(18) 0.0248(17) 0.0006(13) 0.0046(14) -0.0024(15)
N1 0.0254(17) 0.0192(15) 0.0318(16) -0.0014(12) 0.0085(13) 0.0014(13)
C10 0.024(2) 0.030(2) 0.0344(19) 0.0064(16) 0.0073(16) 0.0039(16)
N2 0.0247(17) 0.0190(15) 0.0284(15) 0.0035(12) 0.0073(12) -0.0003(13)
C19 0.036(2) 0.037(2) 0.033(2) -0.0047(18) 0.0056(17) -0.0047(19)
C6 0.0213(19) 0.0216(17) 0.0246(16) 0.0011(13) 0.0091(14) -0.0038(14)
N3 0.0273(18) 0.0235(16) 0.0270(15) -0.0021(12) 0.0085(13) -0.0028(13)
C11 0.0196(19) 0.0234(17) 0.0252(17) -0.0003(14) 0.0015(14) -0.0053(15)
C9 0.026(2) 0.038(2) 0.034(2) 0.0116(17) 0.0033(16) 0.0011(18)
C8 0.034(2) 0.039(2) 0.0227(17) 0.0054(16) 0.0038(16) -0.0081(19)
N4 0.068(3) 0.052(3) 0.040(2) 0.0064(18) 0.0130(19) 0.011(2)
C17 0.037(3) 0.045(3) 0.031(2) 0.0094(18) 0.0074(18) -0.004(2)
C13 0.051(3) 0.034(2) 0.028(2) 0.0085(16) 0.0013(18) -0.009(2)
C4 0.025(2) 0.029(2) 0.046(2) -0.0018(17) 0.0060(17) -0.0090(17)
C14 0.044(3) 0.046(3) 0.0273(19) -0.0001(17) 0.0117(17) -0.014(2)
C18 0.047(3) 0.052(3) 0.038(2) 0.009(2) 0.011(2) -0.005(2)
N5 0.061(3) 0.051(2) 0.044(2) 0.0041(19) 0.0163(19) -0.009(2)
C5 0.028(2) 0.0205(18) 0.039(2) -0.0020(15) 0.0066(16) -0.0052(16)
C3 0.019(2) 0.037(2) 0.040(2) -0.0010(17) 0.0080(16) -0.0010(17)
C16 0.042(3) 0.040(3) 0.044(2) 0.0092(19) 0.012(2) -0.003(2)
C15 0.036(2) 0.038(2) 0.035(2) -0.0049(17) 0.0165(17) -0.0061(19)
C21 0.052(8) 0.032(7) 0.030(7) 0.001(5) -0.013(5) -0.006(5)
C20 0.039(7) 0.039(7) 0.030(7) -0.001(6) -0.010(5) -0.005(5)
N6 0.099(11) 0.041(7) 0.048(8) 0.001(6) -0.006(7) -0.016(6)

loop_
_atom_type_symbol
_atom_type_description
_atom_type_scat_dispersion_real
_atom_type_scat_dispersion_imag
_atom_type_scat_source
C C 0.0033 0.0016 'International Tables Vol C Tables 4.2.6.8 and 6.1.1.4'
H H 0.0000 0.0000 'International Tables Vol C Tables 4.2.6.8 and 6.1.1.4'
N N 0.0061 0.0033 'International Tables Vol C Tables 4.2.6.8 and 6.1.1.4'
P P 0.1023 0.0942 'International Tables Vol C Tables 4.2.6.8 and 6.1.1.4'
Cu Cu 0.3201 1.2651 'International Tables Vol C Tables 4.2.6.8 and 6.1.1.4'
Se Se -0.0929 2.2259 'International Tables Vol C Tables 4.2.6.8 and 6.1.1.4'
I I -0.4742 1.8119 'International Tables Vol C Tables 4.2.6.8 and 6.1.1.4'

loop_
_geom_angle_atom_site_label_1
_geom_angle_atom_site_label_2
_geom_angle_atom_site_label_3
_geom_angle
N2 Cu1 N3 96.26(11)
N2 Cu1 N1 96.35(12)
N3 Cu1 N1 96.19(12)
N2 Cu1 I1 119.97(8)
N3 Cu1 I1 124.23(8)
N1 Cu1 I1 117.77(8)
C11 P1 C1 103.41(16)
C11 P1 C6 107.39(16)
C1 P1 C6 104.95(16)
C11 P1 Se1 114.21(12)
C1 P1 Se1 113.11(12)
C6 P1 Se1 112.91(11)
C8 C7 C6 118.3(4)
C8 C7 H7 120.9
C6 C7 H7 120.9
C11 C12 C13 118.8(4)
C11 C12 H12 120.6
C13 C12 H12 120.6
C1 C2 C3 118.5(3)
C1 C2 H2 120.8
C3 C2 H2 120.8
N1 C1 C2 123.3(3)
N1 C1 P1 115.4(3)
C2 C1 P1 121.3(3)
C5 N1 C1 117.4(3)
C5 N1 Cu1 124.1(2)
C1 N1 Cu1 118.4(2)
N2 C10 C9 122.3(4)
N2 C10 H10 118.9
C9 C10 H10 118.9
C10 N2 C6 118.3(3)
C10 N2 Cu1 124.6(3)
C6 N2 Cu1 117.0(2)
N5 C19 C18 179.0(5)
N2 C6 C7 122.5(3)
N2 C6 P1 117.0(2)
C7 C6 P1 120.4(3)
C11 N3 C15 117.6(3)
C11 N3 Cu1 117.3(2)
C15 N3 Cu1 124.8(3)
N3 C11 C12 123.1(3)
N3 C11 P1 116.8(2)
C12 C11 P1 120.0(3)
C8 C9 C10 119.1(4)
C8 C9 H9 120.4
C10 C9 H9 120.4
C9 C8 C7 119.5(3)
C9 C8 H8 120.2
C7 C8 H8 120.2
N4 C17 C16 178.7(5)
C14 C13 C12 118.5(4)
C14 C13 H13 120.7
C12 C13 H13 120.7
C3 C4 C5 119.0(4)
C3 C4 H4 120.5
C5 C4 H4 120.5
C13 C14 C15 119.5(4)
C13 C14 H14 120.2
C15 C14 H14 120.2
C19 C18 H18A 109.5
C19 C18 H18B 109.5
H18A C18 H18B 109.5
C19 C18 H18C 109.5
H18A C18 H18C 109.5
H18B C18 H18C 109.5
N1 C5 C4 122.8(4)
N1 C5 H5 118.6
C4 C5 H5 118.6
C4 C3 C2 118.9(4)
C4 C3 H3 120.5
C2 C3 H3 120.5
C17 C16 H16A 109.5
C17 C16 H16B 109.5
H16A C16 H16B 109.5
C17 C16 H16C 109.5
H16A C16 H16C 109.5
H16B C16 H16C 109.5
N3 C15 C14 122.4(4)
N3 C15 H15 118.8
C14 C15 H15 118.8
N6 C21 C20 178.5(19)
C21 C20 H20A 109.5
C21 C20 H20B 109.5
H20A C20 H20B 109.5
C21 C20 H20C 109.5
H20A C20 H20C 109.5
H20B C20 H20C 109.5

loop_
_geom_bond_atom_site_label_1
_geom_bond_atom_site_label_2
_geom_bond_distance
I1 Cu1 2.4863(5)
Se1 P1 2.1042(9)
Cu1 N2 2.043(3)
Cu1 N3 2.046(3)
Cu1 N1 2.054(3)
P1 C11 1.838(4)
P1 C1 1.840(4)
P1 C6 1.843(4)
C7 C8 1.380(5)
C7 C6 1.386(5)
C7 H7 0.9500
C12 C11 1.375(5)
C12 C13 1.393(6)
C12 H12 0.9500
C2 C1 1.379(5)
C2 C3 1.390(5)
C2 H2 0.9500
C1 N1 1.349(4)
N1 C5 1.345(5)
C10 N2 1.341(5)
C10 C9 1.379(5)
C10 H10 0.9500
N2 C6 1.345(4)
C19 N5 1.137(5)
C19 C18 1.448(6)
N3 C11 1.341(5)
N3 C15 1.349(5)
C9 C8 1.374(6)
C9 H9 0.9500
C8 H8 0.9500
N4 C17 1.142(6)
C17 C16 1.460(6)
C13 C14 1.372(6)
C13 H13 0.9500
C4 C3 1.382(6)
C4 C5 1.384(5)
C4 H4 0.9500
C14 C15 1.381(6)
C14 H14 0.9500
C18 H18A 0.9800
C18 H18B 0.9800
C18 H18C 0.9800
C5 H5 0.9500
C3 H3 0.9500
C16 H16A 0.9800
C16 H16B 0.9800
C16 H16C 0.9800
C15 H15 0.9500
C21 N6 1.126(18)
C21 C20 1.46(2)
C20 H20A 0.9800
C20 H20B 0.9800
C20 H20C 0.9800

loop_
_geom_torsion_atom_site_label_1
_geom_torsion_atom_site_label_2
_geom_torsion_atom_site_label_3
_geom_torsion_atom_site_label_4
_geom_torsion
C3 C2 C1 N1 -0.3(5)
C3 C2 C1 P1 -179.3(3)
C11 P1 C1 N1 -57.6(3)
C6 P1 C1 N1 54.8(3)
Se1 P1 C1 N1 178.3(2)
C11 P1 C1 C2 121.6(3)
C6 P1 C1 C2 -126.0(3)
Se1 P1 C1 C2 -2.5(3)
C2 C1 N1 C5 0.2(5)
P1 C1 N1 C5 179.3(3)
C2 C1 N1 Cu1 -177.9(3)
P1 C1 N1 Cu1 1.2(3)
C9 C10 N2 C6 0.1(5)
C9 C10 N2 Cu1 176.4(3)
C10 N2 C6 C7 1.3(5)
Cu1 N2 C6 C7 -175.4(3)
C10 N2 C6 P1 179.7(3)
Cu1 N2 C6 P1 3.1(3)
C8 C7 C6 N2 -1.3(5)
C8 C7 C6 P1 -179.7(3)
C11 P1 C6 N2 51.3(3)
C1 P1 C6 N2 -58.3(3)
Se1 P1 C6 N2 178.1(2)
C11 P1 C6 C7 -130.2(3)
C1 P1 C6 C7 120.2(3)
Se1 P1 C6 C7 -3.4(3)
C15 N3 C11 C12 -2.3(5)
Cu1 N3 C11 C12 171.5(3)
C15 N3 C11 P1 -179.5(3)
Cu1 N3 C11 P1 -5.6(4)
C13 C12 C11 N3 0.8(6)
C13 C12 C11 P1 177.9(3)
C1 P1 C11 N3 61.0(3)
C6 P1 C11 N3 -49.6(3)
Se1 P1 C11 N3 -175.6(2)
C1 P1 C11 C12 -116.2(3)
C6 P1 C11 C12 133.1(3)
Se1 P1 C11 C12 7.1(3)
N2 C10 C9 C8 -1.3(6)
C10 C9 C8 C7 1.2(6)
C6 C7 C8 C9 0.0(5)
C11 C12 C13 C14 1.1(6)
C12 C13 C14 C15 -1.4(6)
C1 N1 C5 C4 0.4(5)
Cu1 N1 C5 C4 178.4(3)
C3 C4 C5 N1 -1.0(6)
C5 C4 C3 C2 0.9(6)
C1 C2 C3 C4 -0.3(5)
C11 N3 C15 C14 2.0(6)
Cu1 N3 C15 C14 -171.4(3)
C13 C14 C15 N3 -0.1(6)
